data_1527678
loop_
_publ_author_name
'Koster, D.A.'
'Wagner, A.J.'

_publ_section_title
;
 Reinvestigation of the crystal structure of ammonium tetracyclo-phosphate
;
_journal_name_full
;
Journal of the Chemical Society A: Inorganic, Physical, Theoretical (1966-1971)
;
_journal_page_first 435
_journal_page_last 441
_journal_volume 1970
_journal_year 1970
_chemical_formula_sum 'H16 N4 O12 P4'
_chemical_name_systematic '(N H4)4 (P4 O12)'
_space_group_IT_number 64
_symmetry_space_group_name_Hall '-C 2ac 2'
_symmetry_space_group_name_H-M 'C m c a'
_cell_angle_alpha 90
_cell_angle_beta 90
_cell_angle_gamma 90
_cell_formula_units_Z 4
_cell_length_a 10.433
_cell_length_b 10.871
_cell_length_c 12.588
_cell_volume 1427.695
_citation_journal_id_ASTM JCSIAP
_cod_data_source_file Koster_JCSIAP_1970_1868.cif
_cod_data_source_block H16N4O12P4
_cod_database_code 1527678

loop_
_symmetry_equiv_pos_as_xyz
x,y,z
-x+1/2,-y,z+1/2
x,-y,-z
-x+1/2,y,-z+1/2
-x,-y,-z
x-1/2,y,-z-1/2
-x,y,z
x-1/2,-y,z-1/2
x+1/2,y+1/2,z
-x+1,-y+1/2,z+1/2
x+1/2,-y+1/2,-z
-x+1,y+1/2,-z+1/2
-x+1/2,-y+1/2,-z
x,y+1/2,-z-1/2
-x+1/2,y+1/2,z
x,-y+1/2,z-1/2

loop_
_atom_site_label
_atom_site_type_symbol
_atom_site_fract_x
_atom_site_fract_y
_atom_site_fract_z
_atom_site_occupancy
_atom_site_U_iso_or_equiv
N1 N-3 0.25 0.2724 0.25 1 0.0
P1 P+5 0 0.0339 0.1501 1 0.0
H3 H+1 0.07 0.339 -0.008 1 0.0
H2 H+1 0 0.252 -0.059 1 0.0
O4 O-2 0.1173 0.077 0.0754 1 0.0
H5 H+1 0.248 0.327 0.197 1 0.0
O2 O-2 0 0.1197 0.2416 1 0.0
O3 O-2 0.2837 -0.0916 0.0633 1 0.0
P2 P+5 0.2112 0 0 1 0.0
O1 O-2 0 -0.1005 0.1639 1 0.0
H1 H+1 0 0.371 -0.103 1 0.0
N2 N-3 0 0.3196 -0.0431 1 0.0
H4 H+1 0.315 0.226 0.248 1 0.0
